data_4108751
loop_
_publ_author_name
'Dongmei Liu'
'Li Dang'
'Yi Sun'
'Hoi-Shan Chan'
'Zhenyang Lin'
'Zuowei Xie'

_publ_section_title
;
 Hydrogen-Mediated Metal-Carbon to Metal-Boron Bond Conversion in
 Metal-Carboranyl Complexes
;
_journal_name_full 'Journal of the American Chemical Society'
_journal_page_first 16103
_journal_page_last 16110
_journal_paper_doi 10.1021/ja8067098
_journal_volume 130
_journal_year 2008
_chemical_formula_sum 'C34 H50 B10 O3 P2 Ru'
_chemical_formula_weight 777.85
_chemical_name_systematic
;

 ?

;
_space_group_IT_number 14
_symmetry_cell_setting monoclinic
_symmetry_space_group_name_Hall '-P 2yn'
_symmetry_space_group_name_H-M 'P 1 21/n 1'
_atom_sites_solution_hydrogens geom
_atom_sites_solution_primary direct
_atom_sites_solution_secondary difmap
_audit_creation_method SHELXL-97
_cell_angle_alpha 90.00
_cell_angle_beta 102.82(3)
_cell_angle_gamma 90.00
_cell_formula_units_Z 4
_cell_length_a 10.750(2)
_cell_length_b 20.386(4)
_cell_length_c 18.477(4)
_cell_measurement_temperature 293(2)
_cell_volume 3948.3(14)
_computing_cell_refinement 'BIOTEX RIGAKU'
_computing_data_collection 'RAXIS-IIC RIGAKU'
_computing_data_reduction 'BIOTEX RIGAKU'
_computing_molecular_graphics 'SIEMENS SHELXTL'
_computing_publication_material 'SIEMENS SHELXTL'
_computing_structure_refinement 'SHELXL-97 (Sheldrick, 1997)'
_computing_structure_solution 'SHELXS-97 (Sheldrick, 1990)'
_diffrn_ambient_temperature 293(2)
_diffrn_measured_fraction_theta_full 0.886
_diffrn_measured_fraction_theta_max 0.886
_diffrn_measurement_device_type 'RAXIS-IIC RIGAKU'
_diffrn_measurement_method IP
_diffrn_radiation_monochromator graphite
_diffrn_radiation_source 'fine-focus sealed tube'
_diffrn_radiation_type MoK\a
_diffrn_radiation_wavelength 0.71073
_diffrn_reflns_av_R_equivalents 0.0264
_diffrn_reflns_av_sigmaI/netI 0.0377
_diffrn_reflns_limit_h_max 11
_diffrn_reflns_limit_h_min 0
_diffrn_reflns_limit_k_max 24
_diffrn_reflns_limit_k_min -24
_diffrn_reflns_limit_l_max 21
_diffrn_reflns_limit_l_min -22
_diffrn_reflns_number 12150
_diffrn_reflns_theta_full 25.47
_diffrn_reflns_theta_max 25.47
_diffrn_reflns_theta_min 1.51
_exptl_absorpt_coefficient_mu 0.511
_exptl_absorpt_correction_T_max 0.9507
_exptl_absorpt_correction_T_min 0.8618
_exptl_absorpt_correction_type ABSCOR
_exptl_crystal_colour yellow
_exptl_crystal_density_diffrn 1.309
_exptl_crystal_description block
_exptl_crystal_F_000 1608
_exptl_crystal_size_max 0.30
_exptl_crystal_size_mid 0.20
_exptl_crystal_size_min 0.10
_refine_diff_density_max 0.469
_refine_diff_density_min -0.712
_refine_diff_density_rms 0.066
_refine_ls_extinction_method none
_refine_ls_goodness_of_fit_ref 1.097
_refine_ls_hydrogen_treatment riding
_refine_ls_matrix_type full
_refine_ls_number_parameters 451
_refine_ls_number_reflns 6485
_refine_ls_number_restraints 0
_refine_ls_restrained_S_all 1.097
_refine_ls_R_factor_all 0.0508
_refine_ls_R_factor_gt 0.0468
_refine_ls_shift/su_max 0.000
_refine_ls_shift/su_mean 0.000
_refine_ls_structure_factor_coef Fsqd
_refine_ls_weighting_details 'calc w=1/[\s^2^(Fo^2^)+(0.0586P)^2^+3.9045P] where P=(Fo^2^+2Fc^2^)/3'
_refine_ls_weighting_scheme calc
_refine_ls_wR_factor_gt 0.1261
_refine_ls_wR_factor_ref 0.1291
_reflns_number_gt 6185
_reflns_number_total 6485
_reflns_threshold_expression >2sigma(I)
_cod_data_source_file ja8067098_si_002_4.cif
_cod_data_source_block 5
_cod_original_cell_volume 3948.5(14)
_cod_database_code 4108751

loop_
_symmetry_equiv_pos_as_xyz
'x, y, z'
'-x+1/2, y+1/2, -z+1/2'
'-x, -y, -z'
'x-1/2, -y-1/2, z-1/2'

loop_
_atom_site_label
_atom_site_type_symbol
_atom_site_fract_x
_atom_site_fract_y
_atom_site_fract_z
_atom_site_U_iso_or_equiv
_atom_site_adp_type
_atom_site_occupancy
_atom_site_symmetry_multiplicity
_atom_site_calc_flag
_atom_site_refinement_flags
Ru1 Ru 0.07915(3) 0.244215(13) 0.323300(15) 0.04654(12) Uani 1 1 d .
P1 P 0.23240(10) 0.16361(4) 0.33352(5) 0.0487(2) Uani 1 1 d .
P2 P -0.02355(11) 0.19742(5) 0.40145(6) 0.0576(3) Uani 1 1 d .
C1 C 0.1300(4) 0.39824(17) 0.3840(2) 0.0515(9) Uani 1 1 d .
C2 C 0.2763(4) 0.3758(2) 0.3820(2) 0.0636(10) Uani 1 1 d .
H2 H 0.3049 0.3692 0.3289 0.076 Uiso 1 1 calc R
C11 C 0.0263(4) 0.40502(18) 0.3105(2) 0.0555(9) Uani 1 1 d .
C12 C -0.1049(5) 0.4232(2) 0.3257(3) 0.0767(13) Uani 1 1 d .
H12A H -0.1296 0.3907 0.3574 0.115 Uiso 1 1 calc R
H12B H -0.1671 0.4250 0.2796 0.115 Uiso 1 1 calc R
H12C H -0.0994 0.4653 0.3496 0.115 Uiso 1 1 calc R
C13 C 0.0602(5) 0.4584(2) 0.2592(3) 0.0756(13) Uani 1 1 d .
H13A H 0.1411 0.4485 0.2479 0.113 Uiso 1 1 calc R
H13B H 0.0650 0.5002 0.2836 0.113 Uiso 1 1 calc R
H13C H -0.0044 0.4599 0.2140 0.113 Uiso 1 1 calc R
C14 C 0.0145(4) 0.33946(18) 0.2689(2) 0.0542(9) Uani 1 1 d .
C15 C 0.1061(4) 0.31153(19) 0.2314(2) 0.0591(10) Uani 1 1 d .
H15A H 0.1868 0.3318 0.2271 0.071 Uiso 1 1 calc R
C16 C 0.0542(6) 0.2519(2) 0.1963(2) 0.0695(13) Uani 1 1 d .
H16A H 0.0958 0.2236 0.1658 0.083 Uiso 1 1 calc R
C17 C -0.0672(5) 0.2419(2) 0.2096(3) 0.0715(14) Uani 1 1 d .
H17A H -0.1258 0.2060 0.1903 0.086 Uiso 1 1 calc R
C18 C -0.0919(4) 0.2959(2) 0.2550(2) 0.0644(11) Uani 1 1 d .
H18A H -0.1724 0.3033 0.2704 0.077 Uiso 1 1 calc R
C21 C 0.3585(4) 0.14162(18) 0.4158(2) 0.0539(9) Uani 1 1 d .
C22 C 0.4644(5) 0.1054(2) 0.4075(3) 0.0736(12) Uani 1 1 d .
H22A H 0.4750 0.0949 0.3602 0.088 Uiso 1 1 calc R
C23 C 0.5547(5) 0.0850(3) 0.4699(3) 0.0861(15) Uani 1 1 d .
H23A H 0.6250 0.0607 0.4641 0.103 Uiso 1 1 calc R
C24 C 0.5399(5) 0.1006(3) 0.5400(3) 0.0874(16) Uani 1 1 d .
H24A H 0.5996 0.0863 0.5814 0.105 Uiso 1 1 calc R
C25 C 0.4373(5) 0.1373(2) 0.5486(3) 0.0750(13) Uani 1 1 d .
H25A H 0.4285 0.1488 0.5960 0.090 Uiso 1 1 calc R
C26 C 0.3461(4) 0.15734(19) 0.4866(2) 0.0599(10) Uani 1 1 d .
H26A H 0.2761 0.1816 0.4930 0.072 Uiso 1 1 calc R
C31 C 0.3334(4) 0.17911(19) 0.2669(2) 0.0594(10) Uani 1 1 d .
C32 C 0.3374(5) 0.1397(2) 0.2056(2) 0.0743(13) Uani 1 1 d .
H32A H 0.2854 0.1028 0.1960 0.089 Uiso 1 1 calc R
C33 C 0.4189(6) 0.1552(3) 0.1584(3) 0.0946(18) Uani 1 1 d .
H33A H 0.4204 0.1287 0.1176 0.113 Uiso 1 1 calc R
C34 C 0.4967(7) 0.2095(3) 0.1723(3) 0.1003(19) Uani 1 1 d .
H34A H 0.5516 0.2193 0.1414 0.120 Uiso 1 1 calc R
C35 C 0.4933(6) 0.2495(3) 0.2324(4) 0.0919(18) Uani 1 1 d .
H35A H 0.5447 0.2866 0.2413 0.110 Uiso 1 1 calc R
C36 C 0.4135(5) 0.2344(2) 0.2793(3) 0.0718(12) Uani 1 1 d .
H36A H 0.4128 0.2613 0.3199 0.086 Uiso 1 1 calc R
C41 C 0.1658(4) 0.08079(18) 0.3062(2) 0.0536(9) Uani 1 1 d .
C42 C 0.0790(5) 0.0728(2) 0.2384(2) 0.0716(12) Uani 1 1 d .
H42A H 0.0565 0.1090 0.2077 0.086 Uiso 1 1 calc R
C43 C 0.0254(5) 0.0125(2) 0.2155(3) 0.0807(14) Uani 1 1 d .
H43A H -0.0294 0.0083 0.1691 0.097 Uiso 1 1 calc R
C44 C 0.0529(5) -0.0414(2) 0.2612(3) 0.0787(13) Uani 1 1 d .
H44A H 0.0161 -0.0818 0.2461 0.094 Uiso 1 1 calc R
C45 C 0.1352(5) -0.0350(2) 0.3291(3) 0.0767(13) Uani 1 1 d .
H45A H 0.1527 -0.0712 0.3604 0.092 Uiso 1 1 calc R
C46 C 0.1931(4) 0.0255(2) 0.3518(2) 0.0637(10) Uani 1 1 d .
H46A H 0.2500 0.0288 0.3975 0.076 Uiso 1 1 calc R
C51 C -0.2037(10) 0.1284(5) 0.3120(5) 0.182(5) Uani 1 1 d .
H51A H -0.1605 0.1359 0.2719 0.218 Uiso 1 1 calc R
H51B H -0.2664 0.1631 0.3093 0.218 Uiso 1 1 calc R
C52 C -0.2709(7) 0.0688(4) 0.2972(4) 0.134(3) Uani 1 1 d .
H52A H -0.3293 0.0714 0.2497 0.201 Uiso 1 1 calc R
H52B H -0.3174 0.0607 0.3350 0.201 Uiso 1 1 calc R
H52C H -0.2116 0.0337 0.2967 0.201 Uiso 1 1 calc R
C53 C 0.0210(8) 0.1152(4) 0.5214(4) 0.150(4) Uani 1 1 d .
H53A H -0.0511 0.1297 0.5408 0.180 Uiso 1 1 calc R
H53B H -0.0065 0.0774 0.4900 0.180 Uiso 1 1 calc R
C54 C 0.1175(11) 0.0954(7) 0.5805(7) 0.292(10) Uani 1 1 d .
H54A H 0.0870 0.0606 0.6069 0.438 Uiso 1 1 calc R
H54B H 0.1431 0.1318 0.6134 0.438 Uiso 1 1 calc R
H54C H 0.1893 0.0803 0.5621 0.438 Uiso 1 1 calc R
C55 C -0.2076(8) 0.2369(4) 0.4709(5) 0.131(3) Uani 1 1 d .
H55A H -0.1627 0.2309 0.5221 0.157 Uiso 1 1 calc R
H55B H -0.2544 0.1969 0.4544 0.157 Uiso 1 1 calc R
C56 C -0.2963(8) 0.2916(6) 0.4658(6) 0.184(4) Uani 1 1 d .
H56A H -0.3549 0.2833 0.4971 0.276 Uiso 1 1 calc R
H56B H -0.3429 0.2964 0.4153 0.276 Uiso 1 1 calc R
H56C H -0.2497 0.3312 0.4815 0.276 Uiso 1 1 calc R
B3 B 0.1755(4) 0.30948(19) 0.4071(2) 0.0485(9) Uani 1 1 d .
B4 B 0.0914(4) 0.3656(2) 0.4572(2) 0.0501(9) Uani 1 1 d .
H4 H -0.0082 0.3517 0.4553 0.060 Uiso 1 1 calc R
B5 B 0.1269(5) 0.4496(2) 0.4585(3) 0.0639(12) Uani 1 1 d .
H5 H 0.0566 0.4889 0.4579 0.077 Uiso 1 1 calc R
B6 B 0.2503(5) 0.4566(2) 0.4105(3) 0.0606(11) Uani 1 1 d .
H6 H 0.2620 0.5008 0.3785 0.073 Uiso 1 1 calc R
B7 B 0.3366(4) 0.3253(2) 0.4583(3) 0.0550(10) Uani 1 1 d .
H7 H 0.4069 0.2862 0.4579 0.066 Uiso 1 1 calc R
B8 B 0.2141(5) 0.3188(2) 0.5073(2) 0.0570(11) Uani 1 1 d .
H8 H 0.2010 0.2754 0.5402 0.068 Uiso 1 1 calc R
B9 B 0.1833(6) 0.3998(2) 0.5376(3) 0.0713(14) Uani 1 1 d .
H9 H 0.1500 0.4073 0.5891 0.086 Uiso 1 1 calc R
B10 B 0.2873(6) 0.4570(2) 0.5084(3) 0.0727(15) Uani 1 1 d .
H10 H 0.3227 0.5012 0.5406 0.087 Uiso 1 1 calc R
B11 B 0.3821(5) 0.4109(2) 0.4588(3) 0.0655(13) Uani 1 1 d .
H11 H 0.4804 0.4256 0.4582 0.079 Uiso 1 1 calc R
B12 B 0.3418(6) 0.3758(2) 0.5382(3) 0.0696(14) Uani 1 1 d .
H12 H 0.4135 0.3681 0.5900 0.084 Uiso 1 1 calc R
O1 O -0.1170(4) 0.1361(2) 0.3761(2) 0.1046(13) Uani 1 1 d .
O2 O 0.0544(4) 0.1659(2) 0.47695(19) 0.0972(12) Uani 1 1 d .
O3 O -0.1185(4) 0.24907(17) 0.4263(3) 0.1045(15) Uani 1 1 d .

loop_
_atom_site_aniso_label
_atom_site_aniso_U_11
_atom_site_aniso_U_22
_atom_site_aniso_U_33
_atom_site_aniso_U_23
_atom_site_aniso_U_13
_atom_site_aniso_U_12
Ru1 0.0520(2) 0.04212(17) 0.04244(18) -0.00095(11) 0.00385(13) 0.00477(11)
P1 0.0566(6) 0.0449(5) 0.0430(5) 0.0005(4) 0.0074(4) 0.0081(4)
P2 0.0553(7) 0.0550(6) 0.0612(6) -0.0037(4) 0.0102(5) -0.0096(4)
C1 0.058(2) 0.0419(18) 0.055(2) -0.0003(15) 0.0124(17) 0.0020(15)
C2 0.069(3) 0.054(2) 0.067(3) 0.0055(18) 0.014(2) 0.0005(19)
C11 0.060(3) 0.0459(19) 0.059(2) 0.0040(16) 0.0106(17) 0.0099(16)
C12 0.064(3) 0.067(3) 0.095(3) -0.006(2) 0.009(2) 0.020(2)
C13 0.102(4) 0.052(2) 0.068(3) 0.014(2) 0.009(2) 0.009(2)
C14 0.061(3) 0.049(2) 0.048(2) 0.0063(15) 0.0001(16) 0.0079(16)
C15 0.075(3) 0.057(2) 0.0441(19) 0.0096(16) 0.0100(18) 0.0147(19)
C16 0.098(4) 0.064(3) 0.041(2) 0.0022(17) 0.003(2) 0.018(2)
C17 0.086(4) 0.060(2) 0.054(2) -0.0018(18) -0.016(2) 0.008(2)
C18 0.058(3) 0.062(2) 0.065(2) 0.0028(19) -0.0060(19) 0.0111(18)
C21 0.056(2) 0.0475(19) 0.055(2) 0.0029(16) 0.0075(17) 0.0056(16)
C22 0.071(3) 0.083(3) 0.064(3) 0.004(2) 0.009(2) 0.020(2)
C23 0.064(3) 0.096(4) 0.092(4) 0.015(3) 0.005(3) 0.027(3)
C24 0.081(4) 0.091(4) 0.076(3) 0.011(3) -0.015(3) 0.013(3)
C25 0.087(4) 0.071(3) 0.056(2) -0.001(2) -0.006(2) 0.004(2)
C26 0.068(3) 0.056(2) 0.051(2) 0.0002(17) 0.0015(18) 0.0065(18)
C31 0.076(3) 0.052(2) 0.052(2) 0.0039(17) 0.0177(18) 0.0152(19)
C32 0.102(4) 0.065(3) 0.060(3) -0.004(2) 0.028(2) 0.011(2)
C33 0.123(5) 0.100(4) 0.074(3) -0.006(3) 0.049(3) 0.020(3)
C34 0.122(5) 0.097(4) 0.102(4) 0.014(3) 0.068(4) 0.016(4)
C35 0.094(5) 0.079(4) 0.116(5) 0.008(3) 0.053(4) 0.000(3)
C36 0.079(4) 0.067(3) 0.077(3) -0.003(2) 0.034(2) 0.003(2)
C41 0.060(3) 0.0473(19) 0.054(2) -0.0025(16) 0.0137(17) 0.0086(16)
C42 0.092(4) 0.055(2) 0.060(3) -0.0015(19) -0.001(2) 0.004(2)
C43 0.090(4) 0.068(3) 0.077(3) -0.013(2) 0.002(3) -0.005(2)
C44 0.084(4) 0.057(3) 0.098(4) -0.016(2) 0.028(3) -0.012(2)
C45 0.085(4) 0.051(2) 0.098(4) 0.015(2) 0.029(3) -0.001(2)
C46 0.066(3) 0.058(2) 0.067(3) 0.0067(19) 0.014(2) 0.0040(19)
C51 0.192(9) 0.189(9) 0.140(7) -0.014(6) -0.016(6) -0.130(8)
C52 0.103(5) 0.133(6) 0.162(7) -0.063(5) 0.023(4) -0.050(4)
C53 0.156(7) 0.170(7) 0.114(5) 0.076(5) 0.007(5) -0.054(6)
C54 0.173(10) 0.42(2) 0.287(14) 0.292(16) 0.060(10) 0.024(11)
C55 0.093(6) 0.166(7) 0.154(7) -0.029(5) 0.072(5) -0.025(5)
C56 0.094(7) 0.285(13) 0.188(9) -0.045(9) 0.063(6) 0.037(7)
B3 0.053(3) 0.043(2) 0.048(2) 0.0027(16) 0.0097(17) 0.0030(16)
B4 0.053(3) 0.043(2) 0.056(2) -0.0036(17) 0.0153(18) -0.0005(17)
B5 0.088(4) 0.042(2) 0.066(3) -0.0076(19) 0.026(2) -0.002(2)
B6 0.072(3) 0.047(2) 0.063(3) 0.0035(19) 0.015(2) -0.007(2)
B7 0.053(3) 0.049(2) 0.059(3) 0.0053(19) 0.0057(19) -0.0020(18)
B8 0.076(3) 0.049(2) 0.046(2) -0.0013(18) 0.013(2) -0.008(2)
B9 0.109(5) 0.052(3) 0.057(3) -0.010(2) 0.028(3) -0.007(3)
B10 0.103(4) 0.050(2) 0.060(3) -0.005(2) 0.007(3) -0.016(3)
B11 0.060(3) 0.060(3) 0.071(3) 0.006(2) 0.003(2) -0.013(2)
B12 0.086(4) 0.058(3) 0.055(3) -0.002(2) -0.005(2) -0.014(2)
O1 0.108(3) 0.108(3) 0.095(3) -0.014(2) 0.016(2) -0.063(2)
O2 0.090(3) 0.120(3) 0.076(2) 0.042(2) 0.0063(18) -0.030(2)
O3 0.096(3) 0.086(3) 0.155(4) -0.013(2) 0.079(3) -0.0060(19)

loop_
_atom_type_symbol
_atom_type_description
_atom_type_scat_dispersion_real
_atom_type_scat_dispersion_imag
_atom_type_scat_source
C C 0.0033 0.0016 'International Tables Vol C Tables 4.2.6.8 and 6.1.1.4'
H H 0.0000 0.0000 'International Tables Vol C Tables 4.2.6.8 and 6.1.1.4'
B B 0.0013 0.0007 'International Tables Vol C Tables 4.2.6.8 and 6.1.1.4'
O O 0.0106 0.0060 'International Tables Vol C Tables 4.2.6.8 and 6.1.1.4'
P P 0.1023 0.0942 'International Tables Vol C Tables 4.2.6.8 and 6.1.1.4'
Ru Ru -1.2594 0.8363 'International Tables Vol C Tables 4.2.6.8 and 6.1.1.4'

loop_
_geom_angle_atom_site_label_1
_geom_angle_atom_site_label_2
_geom_angle_atom_site_label_3
_geom_angle
B3 Ru1 P2 91.56(12)
B3 Ru1 C14 80.57(14)
P2 Ru1 C14 121.23(11)
B3 Ru1 C18 108.73(15)
P2 Ru1 C18 95.93(13)
C14 Ru1 C18 37.18(15)
B3 Ru1 C15 92.55(15)
P2 Ru1 C15 156.78(12)
C14 Ru1 C15 37.55(14)
C18 Ru1 C15 61.15(17)
B3 Ru1 P1 99.36(12)
P2 Ru1 P1 95.16(4)
C14 Ru1 P1 143.60(11)
C18 Ru1 P1 149.41(11)
C15 Ru1 P1 106.68(11)
B3 Ru1 C16 128.72(17)
P2 Ru1 C16 136.80(15)
C14 Ru1 C16 61.78(14)
C18 Ru1 C16 60.09(18)
C15 Ru1 C16 36.58(15)
P1 Ru1 C16 92.94(12)
B3 Ru1 C17 142.29(15)
P2 Ru1 C17 104.13(15)
C14 Ru1 C17 61.91(14)
C18 Ru1 C17 36.68(16)
C15 Ru1 C17 60.43(18)
P1 Ru1 C17 112.80(12)
C16 Ru1 C17 35.06(19)
C31 P1 C21 99.07(19)
C31 P1 C41 102.87(18)
C21 P1 C41 99.82(17)
C31 P1 Ru1 109.86(12)
C21 P1 Ru1 128.25(13)
C41 P1 Ru1 113.58(13)
O2 P2 O3 105.0(3)
O2 P2 O1 96.6(2)
O3 P2 O1 101.4(2)
O2 P2 Ru1 120.13(15)
O3 P2 Ru1 110.15(15)
O1 P2 Ru1 120.92(15)
C11 C1 B4 119.3(3)
C11 C1 C2 120.5(3)
B4 C1 C2 108.9(3)
C11 C1 B5 120.1(3)
B4 C1 B5 62.5(2)
C2 C1 B5 111.8(3)
C11 C1 B6 121.8(3)
B4 C1 B6 110.6(3)
C2 C1 B6 62.9(3)
B5 C1 B6 60.6(3)
C11 C1 B3 112.3(3)
B4 C1 B3 61.8(2)
C2 C1 B3 62.7(2)
B5 C1 B3 116.4(3)
B6 C1 B3 116.7(3)
C1 C2 B7 109.3(3)
C1 C2 B11 108.6(3)
B7 C2 B11 62.1(3)
C1 C2 B6 61.3(3)
B7 C2 B6 111.3(3)
B11 C2 B6 59.9(3)
C1 C2 B3 65.3(2)
B7 C2 B3 60.1(2)
B11 C2 B3 113.8(3)
B6 C2 B3 117.6(3)
C14 C11 C13 108.2(3)
C14 C11 C12 108.9(4)
C13 C11 C12 107.0(4)
C14 C11 C1 108.8(3)
C13 C11 C1 112.2(4)
C12 C11 C1 111.7(3)
C18 C14 C15 105.9(4)
C18 C14 C11 127.4(4)
C15 C14 C11 126.6(4)
C18 C14 Ru1 72.3(2)
C15 C14 Ru1 72.2(2)
C11 C14 Ru1 123.4(2)
C16 C15 C14 108.3(4)
C16 C15 Ru1 73.9(2)
C14 C15 Ru1 70.3(2)
C17 C16 C15 109.2(4)
C17 C16 Ru1 73.3(3)
C15 C16 Ru1 69.5(2)
C16 C17 C18 107.0(4)
C16 C17 Ru1 71.7(2)
C18 C17 Ru1 68.6(2)
C14 C18 C17 109.6(4)
C14 C18 Ru1 70.6(2)
C17 C18 Ru1 74.7(2)
C26 C21 C22 118.7(4)
C26 C21 P1 120.9(3)
C22 C21 P1 120.3(3)
C21 C22 C23 120.2(5)
C24 C23 C22 120.3(5)
C25 C24 C23 120.0(4)
C24 C25 C26 120.1(5)
C21 C26 C25 120.9(4)
C32 C31 C36 117.7(4)
C32 C31 P1 124.9(4)
C36 C31 P1 117.3(3)
C31 C32 C33 120.7(5)
C34 C33 C32 120.1(5)
C33 C34 C35 120.0(5)
C36 C35 C34 120.2(5)
C35 C36 C31 121.3(5)
C42 C41 C46 117.1(4)
C42 C41 P1 119.4(3)
C46 C41 P1 123.5(3)
C43 C42 C41 121.9(4)
C44 C43 C42 120.2(4)
C45 C44 C43 119.5(4)
C44 C45 C46 120.7(4)
C41 C46 C45 120.6(4)
O1 C51 C52 119.8(8)
C54 C53 O2 115.3(7)
O3 C55 C56 110.2(8)
B7 B3 B8 58.1(3)
B7 B3 B4 98.5(3)
B8 B3 B4 56.4(2)
B7 B3 C2 57.0(2)
B8 B3 C2 99.5(3)
B4 B3 C2 93.0(3)
B7 B3 C1 96.7(3)
B8 B3 C1 96.8(3)
B4 B3 C1 52.2(2)
C2 B3 C1 52.0(2)
B7 B3 Ru1 138.3(3)
B8 B3 Ru1 140.5(3)
B4 B3 Ru1 122.9(3)
C2 B3 Ru1 119.4(2)
C1 B3 Ru1 111.9(2)
C1 B4 B8 111.3(3)
C1 B4 B9 110.0(3)
B8 B4 B9 62.6(3)
C1 B4 B5 61.4(2)
B8 B4 B5 113.2(3)
B9 B4 B5 61.0(3)
C1 B4 B3 66.0(2)
B8 B4 B3 61.3(2)
B9 B4 B3 115.6(4)
B5 B4 B3 119.1(3)
C1 B5 B4 56.1(2)
C1 B5 B6 59.9(3)
B4 B5 B6 105.0(3)
C1 B5 B10 106.1(4)
B4 B5 B10 106.0(3)
B6 B5 B10 59.9(3)
C1 B5 B9 104.2(3)
B4 B5 B9 59.1(3)
B6 B5 B9 107.7(4)
B10 B5 B9 60.3(3)
C1 B6 B5 59.4(3)
C1 B6 B10 106.0(3)
B5 B6 B10 60.4(3)
C1 B6 B11 104.1(3)
B5 B6 B11 108.2(4)
B10 B6 B11 60.7(3)
C1 B6 C2 55.8(2)
B5 B6 C2 105.1(3)
B10 B6 C2 107.2(3)
B11 B6 C2 59.8(3)
C2 B7 B8 105.9(3)
C2 B7 B12 105.3(3)
B8 B7 B12 60.6(3)
C2 B7 B3 62.9(2)
B8 B7 B3 61.1(3)
B12 B7 B3 112.6(3)
C2 B7 B11 59.3(3)
B8 B7 B11 107.6(3)
B12 B7 B11 58.9(3)
B3 B7 B11 113.6(3)
B4 B8 B7 104.7(3)
B4 B8 B12 104.7(3)
B7 B8 B12 60.5(3)
B4 B8 B9 59.1(3)
B7 B8 B9 107.5(3)
B12 B8 B9 59.1(3)
B4 B8 B3 62.3(2)
B7 B8 B3 60.8(2)
B12 B8 B3 112.3(3)
B9 B8 B3 113.4(3)
B4 B9 B12 105.0(3)
B4 B9 B5 59.9(3)
B12 B9 B5 108.4(4)
B4 B9 B10 106.3(3)
B12 B9 B10 61.0(3)
B5 B9 B10 59.8(3)
B4 B9 B8 58.3(2)
B12 B9 B8 60.3(3)
B5 B9 B8 108.8(3)
B10 B9 B8 109.6(4)
B6 B10 B5 59.6(3)
B6 B10 B9 107.1(3)
B5 B10 B9 59.8(3)
B6 B10 B11 59.7(3)
B5 B10 B11 106.8(3)
B9 B10 B11 106.2(3)
B6 B10 B12 107.0(3)
B5 B10 B12 107.0(3)
B9 B10 B12 59.2(3)
B11 B10 B12 59.2(3)
C2 B11 B6 60.3(3)
C2 B11 B12 105.7(3)
B6 B11 B12 108.4(4)
C2 B11 B10 106.7(4)
B6 B11 B10 59.6(3)
B12 B11 B10 60.9(3)
C2 B11 B7 58.6(2)
B6 B11 B7 108.7(3)
B12 B11 B7 60.0(3)
B10 B11 B7 109.0(4)
B9 B12 B11 107.2(4)
B9 B12 B7 107.5(3)
B11 B12 B7 61.2(3)
B9 B12 B8 60.6(3)
B11 B12 B8 108.0(3)
B7 B12 B8 58.9(3)
B9 B12 B10 59.8(3)
B11 B12 B10 59.9(3)
B7 B12 B10 109.1(3)
B8 B12 B10 108.9(4)
C51 O1 P2 127.9(5)
C53 O2 P2 130.6(4)
C55 O3 P2 127.4(4)

loop_
_geom_bond_atom_site_label_1
_geom_bond_atom_site_label_2
_geom_bond_distance
Ru1 B3 2.128(4)
Ru1 P2 2.2184(12)
Ru1 C14 2.226(3)
Ru1 C18 2.248(4)
Ru1 C15 2.251(4)
Ru1 P1 2.3047(10)
Ru1 C16 2.308(4)
Ru1 C17 2.329(4)
P1 C31 1.840(4)
P1 C21 1.853(4)
P1 C41 1.860(4)
P2 O2 1.594(3)
P2 O3 1.603(4)
P2 O1 1.608(3)
C1 C11 1.560(5)
C1 B4 1.642(6)
C1 C2 1.646(6)
C1 B5 1.736(6)
C1 B6 1.745(6)
C1 B3 1.898(5)
C2 B7 1.749(6)
C2 B11 1.761(6)
C2 B6 1.770(6)
C2 B3 1.856(6)
C11 C14 1.533(5)
C11 C13 1.541(6)
C11 C12 1.542(6)
C14 C18 1.426(6)
C14 C15 1.441(6)
C15 C16 1.432(6)
C16 C17 1.397(8)
C17 C18 1.442(6)
C21 C26 1.382(6)
C21 C22 1.394(6)
C22 C23 1.396(6)
C23 C24 1.377(8)
C24 C25 1.371(7)
C25 C26 1.394(6)
C31 C32 1.396(6)
C31 C36 1.405(6)
C32 C33 1.402(7)
C33 C34 1.378(9)
C34 C35 1.384(8)
C35 C36 1.383(7)
C41 C42 1.396(6)
C41 C46 1.399(5)
C42 C43 1.384(6)
C43 C44 1.377(7)
C44 C45 1.371(7)
C45 C46 1.403(6)
C51 O1 1.343(8)
C51 C52 1.409(9)
C53 C54 1.389(11)
C53 O2 1.415(6)
C55 O3 1.417(7)
C55 C56 1.458(12)
B3 B7 1.809(6)
B3 B8 1.814(6)
B3 B4 1.831(6)
B4 B8 1.722(7)
B4 B9 1.737(7)
B4 B5 1.753(6)
B5 B6 1.758(7)
B5 B10 1.771(8)
B5 B9 1.771(7)
B6 B10 1.763(7)
B6 B11 1.764(7)
B7 B8 1.760(7)
B7 B12 1.791(7)
B7 B11 1.812(6)
B8 B12 1.792(7)
B8 B9 1.798(6)
B9 B12 1.770(9)
B9 B10 1.780(8)
B10 B11 1.782(8)
B10 B12 1.801(7)
B11 B12 1.770(7)
